data_9001378
loop_
_publ_author_name
'Grice, J. D.'
'Nickel, E. H.'
'Gault, R. A.'

_publ_section_title
;Ashburtonite, a new bicarbonate-silicate mineral from Ashburton Downs,
 Western Australia: Description and structure determination
;
_journal_name_full 'American Mineralogist'
_journal_page_first 1701
_journal_page_last 1707
_journal_volume 76
_journal_year 1991
_chemical_formula_sum 'C4 Cl Cu4 O28 Pb4 Si4'
_chemical_name_mineral Ashburtonite
_space_group_IT_number 87
_symmetry_space_group_name_Hall '-I 4'
_symmetry_space_group_name_H-M 'I 4/m'
_cell_angle_alpha 90
_cell_angle_beta 90
_cell_angle_gamma 90
_cell_length_a 14.234
_cell_length_b 14.234
_cell_length_c 6.103
_cell_formula_units_Z 2
_cell_volume 1236.509
_database_code_amcsd 0001412
_exptl_crystal_density_diffrn 4.638
_cod_original_formula_sum 'Si4 Cu4 Pb4 C4 O28 Cl'
_cod_database_code 9001378

loop_
_space_group_symop_operation_xyz
x,y,z
1/2+x,1/2+y,1/2+z
y,-x,-z
1/2+y,1/2-x,1/2-z
-y,x,z
1/2-y,1/2+x,1/2+z
x,y,-z
1/2+x,1/2+y,1/2-z
-x,-y,z
1/2-x,1/2-y,1/2+z
-y,x,-z
1/2-y,1/2+x,1/2-z
y,-x,z
1/2+y,1/2-x,1/2+z
-x,-y,-z
1/2-x,1/2-y,1/2-z

loop_
_atom_site_aniso_label
_atom_site_aniso_U_11
_atom_site_aniso_U_22
_atom_site_aniso_U_33
_atom_site_aniso_U_12
_atom_site_aniso_U_13
_atom_site_aniso_U_23
Si 0.00860 0.00580 0.00860 -0.00080 0.00000 0.00000
Cu 0.01480 0.01040 0.01120 -0.00740 0.00220 -0.00140
Pb 0.01680 0.00800 0.01510 -0.00010 0.00000 0.00000
C 0.02100 0.06800 0.04900 -0.01000 0.00000 0.00000
O1 0.00800 0.00900 0.01600 -0.00600 -0.00400 0.00400
O2 0.00400 0.01300 0.01300 -0.00100 0.00000 0.00000
O3 0.00300 0.02900 0.02600 -0.00100 0.00000 0.00000
O4 0.06200 0.06200 0.06700 -0.01100 0.00000 0.00000
O5 0.05700 0.08100 0.10200 -0.00500 -0.01800 0.02300
Cl 0.01600 0.01600 0.02200 0.00000 0.00000 0.00000

loop_
_atom_site_label
_atom_site_fract_x
_atom_site_fract_y
_atom_site_fract_z
Si 0.11670 0.10640 0.50000
Cu 0.25000 0.25000 0.25000
Pb 0.21321 0.03767 0.00000
C 0.43800 0.85900 0.00000
O1 0.16370 0.14550 0.72450
O2 0.30270 0.18050 0.00000
O3 0.00620 0.13050 0.50000
O4 0.35050 0.86410 0.00000
O5 0.48390 0.85560 0.17820
Cl 0.00000 0.00000 0.00000

loop_
_cod_related_entry_id
_cod_related_entry_database
_cod_related_entry_code
1 AMCSD 0001412
